data_7711057
loop_
_publ_author_name
'Kundu, Gargi'
'Dixit, Ruchi'
'Tothadi, Srinu'
'Vanka, Kumar'
'Sen, Sakya Singha'

_publ_section_title
;
 Versatile chemistry of six-membered NHC with boranes: bromination at sp3
 borane, activation of B--H bond of HBpin, and ring expansion of NHC
;
_journal_name_full 'Dalton Transactions'
_journal_paper_doi 10.1039/D2DT01707E
_journal_year 2022
_chemical_formula_moiety '2(C28 H41 B Br1.50 N2)'
_chemical_formula_sum 'C56 H82 B2 Br3 N4'
_chemical_formula_weight 1072.60
_space_group_crystal_system monoclinic
_space_group_IT_number 14
_space_group_name_Hall '-P 2yn'
_space_group_name_H-M_alt 'P 1 21/n 1'
_atom_sites_solution_hydrogens geom
_audit_creation_date 2021-12-27
_audit_creation_method
;
Olex2 1.2
(compiled 2018.05.29 svn.r3508 for OlexSys, GUI svn.r5506)
;
_audit_update_record
;
2022-08-06 deposited with the CCDC.	2022-08-15 downloaded from the CCDC.
;
_cell_angle_alpha 90
_cell_angle_beta 99.104(14)
_cell_angle_gamma 90
_cell_formula_units_Z 2
_cell_length_a 10.529(5)
_cell_length_b 19.135(10)
_cell_length_c 13.705(6)
_cell_measurement_reflns_used 9491
_cell_measurement_temperature 100(2)
_cell_measurement_theta_max 32.33
_cell_measurement_theta_min 2.53
_cell_volume 2726(2)
_computing_cell_refinement 'SAINT v8.37A (Bruker, 2015)'
_computing_data_collection 'Apex3 v2019.11-0 (Bruker, 2019)'
_computing_data_reduction 'SAINT v8.37A (Bruker, 2015)'
_computing_molecular_graphics 'Olex2 (Dolomanov et al., 2009)'
_computing_publication_material 'Olex2 (Dolomanov et al., 2009)'
_computing_structure_refinement 'ShelXL (Sheldrick, 2015)'
_computing_structure_solution 'SHELXT 2014/5 (Sheldrick, 2014)'
_diffrn_ambient_temperature 100
_diffrn_measured_fraction_theta_full 0.999
_diffrn_measured_fraction_theta_max 0.995
_diffrn_measurement_device_type 'Bruker D8 VENTURE Kappa Duo PHOTON II CPAD'
_diffrn_measurement_method '\f and \w scans'
_diffrn_radiation_monochromator graphite
_diffrn_radiation_type MoK\a
_diffrn_radiation_wavelength 0.71073
_diffrn_reflns_av_R_equivalents 0.1038
_diffrn_reflns_av_unetI/netI 0.0472
_diffrn_reflns_Laue_measured_fraction_full 0.999
_diffrn_reflns_Laue_measured_fraction_max 0.995
_diffrn_reflns_limit_h_max 14
_diffrn_reflns_limit_h_min -15
_diffrn_reflns_limit_k_max 28
_diffrn_reflns_limit_k_min -28
_diffrn_reflns_limit_l_max 20
_diffrn_reflns_limit_l_min -20
_diffrn_reflns_number 98762
_diffrn_reflns_point_group_measured_fraction_full 0.999
_diffrn_reflns_point_group_measured_fraction_max 0.995
_diffrn_reflns_theta_full 25.242
_diffrn_reflns_theta_max 32.317
_diffrn_reflns_theta_min 2.229
_diffrn_source 'fine-focus sealed tube'
_diffrn_standards_number 0
_exptl_absorpt_coefficient_mu 2.258
_exptl_absorpt_correction_T_max 0.7464
_exptl_absorpt_correction_T_min 0.5638
_exptl_absorpt_correction_type multi-scan
_exptl_absorpt_process_details
'SADABS-2016/2 (Bruker,2016/2) was used for absorption correction. wR2(int) was 0.1030 before and 0.0739 after correction. The Ratio of minimum to maximum transmission is 0.7554. The \l/2 correction factor is Not present.'
_exptl_crystal_colour colourless
_exptl_crystal_colour_primary colourless
_exptl_crystal_density_diffrn 1.307
_exptl_crystal_description block
_exptl_crystal_F_000 1122
_exptl_crystal_size_max 0.2
_exptl_crystal_size_mid 0.12
_exptl_crystal_size_min 0.1
_refine_diff_density_max 2.462
_refine_diff_density_min -2.141
_refine_diff_density_rms 0.192
_refine_ls_extinction_method none
_refine_ls_goodness_of_fit_ref 1.072
_refine_ls_hydrogen_treatment constr
_refine_ls_matrix_type full
_refine_ls_number_parameters 306
_refine_ls_number_reflns 9669
_refine_ls_number_restraints 0
_refine_ls_restrained_S_all 1.072
_refine_ls_R_factor_all 0.0688
_refine_ls_R_factor_gt 0.0554
_refine_ls_shift/su_max 0.001
_refine_ls_shift/su_mean 0.000
_refine_ls_structure_factor_coef Fsqd
_refine_ls_weighting_details 'w=1/[\s^2^(Fo^2^)+(0.0745P)^2^+7.1046P] where P=(Fo^2^+2Fc^2^)/3'
_refine_ls_weighting_scheme calc
_refine_ls_wR_factor_gt 0.1571
_refine_ls_wR_factor_ref 0.1669
_reflns_Friedel_coverage 0.000
_reflns_number_gt 8027
_reflns_number_total 9669
_reflns_threshold_expression 'I > 2\s(I)'
_cod_data_source_file d2dt01707e2.cif
_cod_data_source_block mo_gk_bhno2_2_0m_a
_cod_database_code 7711057
_shelx_shelxl_version_number 2016/6
_shelx_space_group_comment
;
The symmetry employed for this shelxl refinement is uniquely defined
by the following loop, which should always be used as a source of
symmetry information in preference to the above space-group names.
They are only intended as comments.
;
_shelx_estimated_absorpt_t_max 0.806
_shelx_estimated_absorpt_t_min 0.661
_olex2_refinement_description
;
1. Fixed Uiso
 At 1.2 times of:
  All B(H) groups, All C(H) groups, All C(H,H) groups
 At 1.5 times of:
  All C(H,H,H) groups
2. Others
 Fixed Sof: Br2(0.5)
3.a Ternary CH refined with riding coordinates:
 C2(H2), C8(H8), C15(H15), C22(H22), B1(H1)
3.b Secondary CH2 refined with riding coordinates:
 C26(H26A,H26B), C27(H27A,H27B), C28(H28A,H28B)
3.c Aromatic/amide H refined with riding coordinates:
 C11(H11), C12(H12), C13(H13), C18(H18), C19(H19), C20(H20)
3.d Idealised Me refined as rotating group:
 C1(H1A,H1B,H1C), C9(H9A,H9B,H9C), C10(H10A,H10B,H10C), C16(H16A,H16B,H16C),
 C17(H17A,H17B,H17C), C23(H23A,H23B,H23C), C24(H24A,H24B,H24C), C25(H25A,H25B,
 H25C)
;
_olex2_submission_special_instructions 'No special instructions were received'

loop_
_space_group_symop_operation_xyz
'x, y, z'
'-x+1/2, y+1/2, -z+1/2'
'-x, -y, -z'
'x-1/2, -y-1/2, z-1/2'

loop_
_atom_site_label
_atom_site_type_symbol
_atom_site_fract_x
_atom_site_fract_y
_atom_site_fract_z
_atom_site_U_iso_or_equiv
_atom_site_adp_type
_atom_site_occupancy
_atom_site_site_symmetry_order
_atom_site_calc_flag
_atom_site_refinement_flags_posn
_atom_site_refinement_flags_adp
_atom_site_refinement_flags_occupancy
_atom_site_disorder_assembly
_atom_site_disorder_group
Br1 Br 0.51449(3) 0.70440(2) 0.35277(2) 0.02368(9) Uani 1 1 d . . . . .
Br2 Br 0.31751(4) 0.67918(2) 0.52703(3) 0.00897(9) Uani 0.5 1 d . . P . .
N1 N 0.6470(2) 0.67171(11) 0.65822(17) 0.0159(4) Uani 1 1 d . . . . .
N2 N 0.5893(2) 0.78306(11) 0.60141(17) 0.0151(4) Uani 1 1 d . . . . .
C1 C 0.4969(3) 0.52111(18) 0.8114(2) 0.0275(6) Uani 1 1 d . . . . .
H1A H 0.518840 0.471320 0.811890 0.041 Uiso 1 1 calc GR . . . .
H1B H 0.413490 0.527108 0.833459 0.041 Uiso 1 1 calc GR . . . .
H1C H 0.563141 0.546438 0.856081 0.041 Uiso 1 1 calc GR . . . .
C2 C 0.4896(3) 0.55005(14) 0.7061(2) 0.0192(5) Uani 1 1 d . . . . .
H2 H 0.466770 0.600748 0.706704 0.023 Uiso 1 1 calc R . . . .
C3 C 0.6193(3) 0.54279(13) 0.6695(2) 0.0167(4) Uani 1 1 d . . . . .
C4 C 0.6890(3) 0.60042(13) 0.6410(2) 0.0158(4) Uani 1 1 d . . . . .
C5 C 0.5863(3) 0.71350(13) 0.58554(19) 0.0147(4) Uani 1 1 d . . . . .
C6 C 0.5314(2) 0.83461(12) 0.52867(19) 0.0143(4) Uani 1 1 d . . . . .
C7 C 0.4092(3) 0.86300(13) 0.5372(2) 0.0173(5) Uani 1 1 d . . . . .
C8 C 0.3350(3) 0.84469(18) 0.6213(3) 0.0281(6) Uani 1 1 d . . . . .
H8 H 0.369986 0.799942 0.652264 0.034 Uiso 1 1 calc R . . . .
C9 C 0.1902(4) 0.8353(3) 0.5850(5) 0.0624(17) Uani 1 1 d . . . . .
H9A H 0.153177 0.879789 0.558926 0.094 Uiso 1 1 calc GR . . . .
H9B H 0.147891 0.820285 0.640240 0.094 Uiso 1 1 calc GR . . . .
H9C H 0.177249 0.799851 0.532788 0.094 Uiso 1 1 calc GR . . . .
C10 C 0.3529(5) 0.9024(2) 0.7008(3) 0.0481(12) Uani 1 1 d . . . . .
H10A H 0.444711 0.908401 0.725595 0.072 Uiso 1 1 calc GR . . . .
H10B H 0.308035 0.889019 0.755389 0.072 Uiso 1 1 calc GR . . . .
H10C H 0.317192 0.946389 0.671821 0.072 Uiso 1 1 calc GR . . . .
C11 C 0.3595(3) 0.91461(14) 0.4688(2) 0.0201(5) Uani 1 1 d . . . . .
H11 H 0.276929 0.933668 0.471956 0.024 Uiso 1 1 calc R . . . .
C12 C 0.4282(3) 0.93863(15) 0.3965(2) 0.0209(5) Uani 1 1 d . . . . .
H12 H 0.391827 0.972919 0.350199 0.025 Uiso 1 1 calc R . . . .
C13 C 0.5512(3) 0.91195(14) 0.3923(2) 0.0189(5) Uani 1 1 d . . . . .
H13 H 0.598503 0.929209 0.343858 0.023 Uiso 1 1 calc R . . . .
C14 C 0.6056(3) 0.86014(13) 0.4585(2) 0.0163(4) Uani 1 1 d . . . . .
C15 C 0.7450(3) 0.83835(16) 0.4594(2) 0.0213(5) Uani 1 1 d . . . . .
H15 H 0.759395 0.793177 0.496167 0.026 Uiso 1 1 calc R . . . .
C16 C 0.8327(3) 0.8945(2) 0.5175(3) 0.0326(7) Uani 1 1 d . . . . .
H16A H 0.819332 0.939516 0.483242 0.049 Uiso 1 1 calc GR . . . .
H16B H 0.922964 0.880525 0.521752 0.049 Uiso 1 1 calc GR . . . .
H16C H 0.811270 0.899032 0.584258 0.049 Uiso 1 1 calc GR . . . .
C17 C 0.7828(3) 0.82786(17) 0.3561(3) 0.0256(6) Uani 1 1 d . . . . .
H17A H 0.731761 0.789704 0.321992 0.038 Uiso 1 1 calc GR . . . .
H17B H 0.874381 0.816205 0.363026 0.038 Uiso 1 1 calc GR . . . .
H17C H 0.766111 0.871001 0.317672 0.038 Uiso 1 1 calc GR . . . .
C18 C 0.6709(3) 0.47574(14) 0.6618(2) 0.0206(5) Uani 1 1 d . . . . .
H18 H 0.625178 0.436128 0.679482 0.025 Uiso 1 1 calc R . . . .
C19 C 0.7884(3) 0.46629(15) 0.6284(2) 0.0233(5) Uani 1 1 d . . . . .
H19 H 0.822274 0.420570 0.624165 0.028 Uiso 1 1 calc R . . . .
C20 C 0.8561(3) 0.52399(15) 0.6014(2) 0.0221(5) Uani 1 1 d . . . . .
H20 H 0.935597 0.517051 0.578324 0.026 Uiso 1 1 calc R . . . .
C21 C 0.8085(3) 0.59219(14) 0.6077(2) 0.0186(5) Uani 1 1 d . . . . .
C22 C 0.8875(3) 0.65362(15) 0.5776(2) 0.0216(5) Uani 1 1 d . . . . .
H22 H 0.843346 0.697759 0.592380 0.026 Uiso 1 1 calc R . . . .
C23 C 0.8910(4) 0.6520(2) 0.4661(3) 0.0320(7) Uani 1 1 d . . . . .
H23A H 0.940747 0.691963 0.448133 0.048 Uiso 1 1 calc GR . . . .
H23B H 0.803082 0.654557 0.429931 0.048 Uiso 1 1 calc GR . . . .
H23C H 0.931476 0.608496 0.449171 0.048 Uiso 1 1 calc GR . . . .
C24 C 1.0230(3) 0.6547(2) 0.6374(3) 0.0350(8) Uani 1 1 d . . . . .
H24A H 1.017388 0.656237 0.708042 0.053 Uiso 1 1 calc GR . . . .
H24B H 1.068998 0.696100 0.619421 0.053 Uiso 1 1 calc GR . . . .
H24C H 1.069343 0.612504 0.622958 0.053 Uiso 1 1 calc GR . . . .
C25 C 0.3822(3) 0.51110(18) 0.6371(3) 0.0291(6) Uani 1 1 d . . . . .
H25A H 0.399089 0.460728 0.640739 0.044 Uiso 1 1 calc GR . . . .
H25B H 0.380506 0.527158 0.568953 0.044 Uiso 1 1 calc GR . . . .
H25C H 0.298995 0.520745 0.657696 0.044 Uiso 1 1 calc GR . . . .
C26 C 0.6953(3) 0.69553(15) 0.7608(2) 0.0213(5) Uani 1 1 d . . . . .
H26A H 0.790460 0.697783 0.770896 0.026 Uiso 1 1 calc R . . . .
H26B H 0.669968 0.661329 0.808386 0.026 Uiso 1 1 calc R . . . .
C27 C 0.6418(3) 0.76690(15) 0.7803(2) 0.0243(6) Uani 1 1 d . . . . .
H27A H 0.687791 0.786503 0.842947 0.029 Uiso 1 1 calc R . . . .
H27B H 0.549154 0.763454 0.785151 0.029 Uiso 1 1 calc R . . . .
C28 C 0.6617(3) 0.81313(14) 0.6932(2) 0.0209(5) Uani 1 1 d . . . . .
H28A H 0.630756 0.861074 0.703151 0.025 Uiso 1 1 calc R . . . .
H28B H 0.754360 0.815619 0.688237 0.025 Uiso 1 1 calc R . . . .
B1 B 0.4970(3) 0.67384(17) 0.4932(2) 0.0201(5) Uani 1 1 d . . . . .
H1 H 0.522066 0.623415 0.498368 0.024 Uiso 1 1 calc R . . . .

loop_
_atom_site_aniso_label
_atom_site_aniso_U_11
_atom_site_aniso_U_22
_atom_site_aniso_U_33
_atom_site_aniso_U_23
_atom_site_aniso_U_13
_atom_site_aniso_U_12
Br1 0.03294(17) 0.02061(14) 0.01594(13) 0.00227(9) -0.00089(11) -0.00737(10)
Br2 0.00598(16) 0.00968(18) 0.01079(19) 0.00014(13) -0.00008(13) -0.00076(13)
N1 0.0199(10) 0.0136(9) 0.0139(9) 0.0003(7) 0.0014(8) 0.0030(7)
N2 0.0177(10) 0.0120(8) 0.0151(10) 0.0002(7) 0.0010(8) 0.0009(7)
C1 0.0283(15) 0.0297(15) 0.0258(15) 0.0068(12) 0.0085(12) 0.0030(12)
C2 0.0184(11) 0.0188(11) 0.0204(12) 0.0028(9) 0.0029(9) 0.0004(9)
C3 0.0190(11) 0.0150(10) 0.0160(11) 0.0000(8) 0.0019(9) 0.0003(8)
C4 0.0184(11) 0.0128(10) 0.0162(11) -0.0003(8) 0.0025(9) 0.0017(8)
C5 0.0175(11) 0.0129(10) 0.0142(10) 0.0008(8) 0.0044(8) 0.0016(8)
C6 0.0156(10) 0.0109(9) 0.0157(11) -0.0002(8) 0.0005(8) 0.0007(8)
C7 0.0172(11) 0.0144(10) 0.0203(12) 0.0023(9) 0.0026(9) 0.0007(8)
C8 0.0221(13) 0.0292(14) 0.0352(17) 0.0131(13) 0.0115(12) 0.0061(11)
C9 0.0199(16) 0.080(4) 0.090(4) 0.052(3) 0.015(2) 0.0052(19)
C10 0.070(3) 0.044(2) 0.038(2) 0.0093(17) 0.034(2) 0.022(2)
C11 0.0198(12) 0.0170(11) 0.0228(13) 0.0018(9) 0.0010(10) 0.0033(9)
C12 0.0258(13) 0.0171(11) 0.0185(12) 0.0028(9) -0.0002(10) 0.0029(10)
C13 0.0233(12) 0.0166(11) 0.0171(11) 0.0026(9) 0.0043(10) -0.0008(9)
C14 0.0183(11) 0.0145(10) 0.0160(11) -0.0002(8) 0.0025(9) -0.0011(8)
C15 0.0168(11) 0.0243(12) 0.0233(13) 0.0025(10) 0.0051(10) 0.0010(9)
C16 0.0195(14) 0.048(2) 0.0302(17) -0.0058(14) 0.0045(12) -0.0091(13)
C17 0.0245(13) 0.0261(14) 0.0288(15) -0.0007(11) 0.0115(12) -0.0013(11)
C18 0.0228(12) 0.0146(11) 0.0238(13) 0.0002(9) 0.0018(10) 0.0011(9)
C19 0.0280(14) 0.0157(11) 0.0260(14) 0.0001(10) 0.0038(11) 0.0059(10)
C20 0.0216(12) 0.0207(12) 0.0248(14) 0.0010(10) 0.0062(10) 0.0059(10)
C21 0.0199(11) 0.0176(11) 0.0187(12) 0.0014(9) 0.0041(9) 0.0012(9)
C22 0.0210(12) 0.0204(12) 0.0252(14) 0.0042(10) 0.0098(10) 0.0009(10)
C23 0.0363(17) 0.0353(17) 0.0264(16) 0.0090(13) 0.0112(13) 0.0063(14)
C24 0.0283(16) 0.0364(18) 0.040(2) 0.0089(15) 0.0038(14) -0.0087(13)
C25 0.0221(14) 0.0325(16) 0.0320(17) 0.0017(13) 0.0025(12) -0.0062(12)
C26 0.0293(14) 0.0175(11) 0.0156(12) -0.0006(9) -0.0010(10) 0.0027(10)
C27 0.0382(16) 0.0185(12) 0.0159(12) -0.0023(9) 0.0032(11) 0.0073(11)
C28 0.0272(13) 0.0148(11) 0.0187(12) -0.0027(9) -0.0023(10) 0.0004(9)
B1 0.0211(13) 0.0222(13) 0.0169(13) -0.0016(10) 0.0028(10) -0.0056(11)

loop_
_atom_type_symbol
_atom_type_description
_atom_type_scat_dispersion_real
_atom_type_scat_dispersion_imag
_atom_type_scat_source
C C 0.0033 0.0016 'International Tables Vol C Tables 4.2.6.8 and 6.1.1.4'
H H 0.0000 0.0000 'International Tables Vol C Tables 4.2.6.8 and 6.1.1.4'
B B 0.0013 0.0007 'International Tables Vol C Tables 4.2.6.8 and 6.1.1.4'
Br Br -0.2901 2.4595 'International Tables Vol C Tables 4.2.6.8 and 6.1.1.4'
N N 0.0061 0.0033 'International Tables Vol C Tables 4.2.6.8 and 6.1.1.4'

loop_
_geom_angle_atom_site_label_1
_geom_angle_atom_site_label_2
_geom_angle_atom_site_label_3
_geom_angle
_geom_angle_site_symmetry_1
_geom_angle_site_symmetry_3
_geom_angle_publ_flag
C4 N1 C26 111.8(2) . . ?
C5 N1 C4 123.4(2) . . ?
C5 N1 C26 124.3(2) . . ?
C5 N2 C6 123.9(2) . . ?
C5 N2 C28 121.1(2) . . ?
C6 N2 C28 114.8(2) . . ?
H1A C1 H1B 109.5 . . ?
H1A C1 H1C 109.5 . . ?
H1B C1 H1C 109.5 . . ?
C2 C1 H1A 109.5 . . ?
C2 C1 H1B 109.5 . . ?
C2 C1 H1C 109.5 . . ?
C1 C2 H2 108.6 . . ?
C1 C2 C25 108.9(3) . . ?
C3 C2 C1 111.1(2) . . ?
C3 C2 H2 108.6 . . ?
C3 C2 C25 111.0(2) . . ?
C25 C2 H2 108.6 . . ?
C4 C3 C2 123.2(2) . . ?
C18 C3 C2 118.9(2) . . ?
C18 C3 C4 117.9(2) . . ?
C3 C4 N1 119.9(2) . . ?
C21 C4 N1 117.6(2) . . ?
C21 C4 C3 122.0(2) . . ?
N1 C5 B1 116.1(2) . . ?
N2 C5 N1 117.9(2) . . ?
N2 C5 B1 125.3(2) . . ?
C7 C6 N2 119.1(2) . . ?
C14 C6 N2 118.6(2) . . ?
C14 C6 C7 121.9(2) . . ?
C6 C7 C8 123.5(2) . . ?
C11 C7 C6 117.4(2) . . ?
C11 C7 C8 118.9(2) . . ?
C7 C8 H8 108.5 . . ?
C7 C8 C9 112.4(3) . . ?
C7 C8 C10 110.4(3) . . ?
C9 C8 H8 108.5 . . ?
C9 C8 C10 108.4(4) . . ?
C10 C8 H8 108.5 . . ?
C8 C9 H9A 109.5 . . ?
C8 C9 H9B 109.5 . . ?
C8 C9 H9C 109.5 . . ?
H9A C9 H9B 109.5 . . ?
H9A C9 H9C 109.5 . . ?
H9B C9 H9C 109.5 . . ?
C8 C10 H10A 109.5 . . ?
C8 C10 H10B 109.5 . . ?
C8 C10 H10C 109.5 . . ?
H10A C10 H10B 109.5 . . ?
H10A C10 H10C 109.5 . . ?
H10B C10 H10C 109.5 . . ?
C7 C11 H11 119.1 . . ?
C12 C11 C7 121.7(3) . . ?
C12 C11 H11 119.1 . . ?
C11 C12 H12 120.1 . . ?
C11 C12 C13 119.7(3) . . ?
C13 C12 H12 120.1 . . ?
C12 C13 H13 119.5 . . ?
C12 C13 C14 121.1(3) . . ?
C14 C13 H13 119.5 . . ?
C6 C14 C15 122.2(2) . . ?
C13 C14 C6 118.0(2) . . ?
C13 C14 C15 119.5(2) . . ?
C14 C15 H15 108.0 . . ?
C14 C15 C16 108.0(2) . . ?
C14 C15 C17 114.6(3) . . ?
C16 C15 H15 108.0 . . ?
C17 C15 H15 108.0 . . ?
C17 C15 C16 110.0(2) . . ?
C15 C16 H16A 109.5 . . ?
C15 C16 H16B 109.5 . . ?
C15 C16 H16C 109.5 . . ?
H16A C16 H16B 109.5 . . ?
H16A C16 H16C 109.5 . . ?
H16B C16 H16C 109.5 . . ?
C15 C17 H17A 109.5 . . ?
C15 C17 H17B 109.5 . . ?
C15 C17 H17C 109.5 . . ?
H17A C17 H17B 109.5 . . ?
H17A C17 H17C 109.5 . . ?
H17B C17 H17C 109.5 . . ?
C3 C18 H18 119.4 . . ?
C19 C18 C3 121.1(3) . . ?
C19 C18 H18 119.4 . . ?
C18 C19 H19 120.0 . . ?
C20 C19 C18 120.0(3) . . ?
C20 C19 H19 120.0 . . ?
C19 C20 H20 119.5 . . ?
C19 C20 C21 121.1(3) . . ?
C21 C20 H20 119.5 . . ?
C4 C21 C22 123.3(2) . . ?
C20 C21 C4 117.9(2) . . ?
C20 C21 C22 118.8(2) . . ?
C21 C22 H22 107.7 . . ?
C21 C22 C23 110.6(3) . . ?
C23 C22 H22 107.7 . . ?
C24 C22 C21 111.5(3) . . ?
C24 C22 H22 107.7 . . ?
C24 C22 C23 111.5(3) . . ?
C22 C23 H23A 109.5 . . ?
C22 C23 H23B 109.5 . . ?
C22 C23 H23C 109.5 . . ?
H23A C23 H23B 109.5 . . ?
H23A C23 H23C 109.5 . . ?
H23B C23 H23C 109.5 . . ?
C22 C24 H24A 109.5 . . ?
C22 C24 H24B 109.5 . . ?
C22 C24 H24C 109.5 . . ?
H24A C24 H24B 109.5 . . ?
H24A C24 H24C 109.5 . . ?
H24B C24 H24C 109.5 . . ?
C2 C25 H25A 109.5 . . ?
C2 C25 H25B 109.5 . . ?
C2 C25 H25C 109.5 . . ?
H25A C25 H25B 109.5 . . ?
H25A C25 H25C 109.5 . . ?
H25B C25 H25C 109.5 . . ?
N1 C26 H26A 109.4 . . ?
N1 C26 H26B 109.4 . . ?
N1 C26 C27 111.2(2) . . ?
H26A C26 H26B 108.0 . . ?
C27 C26 H26A 109.4 . . ?
C27 C26 H26B 109.4 . . ?
C26 C27 H27A 110.4 . . ?
C26 C27 H27B 110.4 . . ?
C26 C27 C28 106.4(2) . . ?
H27A C27 H27B 108.6 . . ?
C28 C27 H27A 110.4 . . ?
C28 C27 H27B 110.4 . . ?
N2 C28 C27 108.9(2) . . ?
N2 C28 H28A 109.9 . . ?
N2 C28 H28B 109.9 . . ?
C27 C28 H28A 109.9 . . ?
C27 C28 H28B 109.9 . . ?
H28A C28 H28B 108.3 . . ?
Br1 B1 H1 106.2 . . ?
Br2 B1 Br1 115.36(16) . . ?
Br2 B1 H1 106.2 . . ?
C5 B1 Br1 117.86(19) . . ?
C5 B1 Br2 104.09(19) . . ?
C5 B1 H1 106.2 . . ?

loop_
_geom_bond_atom_site_label_1
_geom_bond_atom_site_label_2
_geom_bond_distance
_geom_bond_site_symmetry_2
_geom_bond_publ_flag
Br1 B1 2.048(3) . ?
Br2 B1 2.018(3) . ?
N1 C4 1.464(3) . ?
N1 C5 1.356(3) . ?
N1 C26 1.489(4) . ?
N2 C5 1.348(3) . ?
N2 C6 1.465(3) . ?
N2 C28 1.481(4) . ?
C1 H1A 0.9800 . ?
C1 H1B 0.9800 . ?
C1 H1C 0.9800 . ?
C1 C2 1.536(4) . ?
C2 H2 1.0000 . ?
C2 C3 1.533(4) . ?
C2 C25 1.547(4) . ?
C3 C4 1.414(4) . ?
C3 C18 1.404(4) . ?
C4 C21 1.413(4) . ?
C5 B1 1.639(4) . ?
C6 C7 1.419(4) . ?
C6 C14 1.418(4) . ?
C7 C8 1.531(4) . ?
C7 C11 1.404(4) . ?
C8 H8 1.0000 . ?
C8 C9 1.537(6) . ?
C8 C10 1.541(6) . ?
C9 H9A 0.9800 . ?
C9 H9B 0.9800 . ?
C9 H9C 0.9800 . ?
C10 H10A 0.9800 . ?
C10 H10B 0.9800 . ?
C10 H10C 0.9800 . ?
C11 H11 0.9500 . ?
C11 C12 1.395(4) . ?
C12 H12 0.9500 . ?
C12 C13 1.401(4) . ?
C13 H13 0.9500 . ?
C13 C14 1.403(4) . ?
C14 C15 1.524(4) . ?
C15 H15 1.0000 . ?
C15 C16 1.553(5) . ?
C15 C17 1.543(4) . ?
C16 H16A 0.9800 . ?
C16 H16B 0.9800 . ?
C16 H16C 0.9800 . ?
C17 H17A 0.9800 . ?
C17 H17B 0.9800 . ?
C17 H17C 0.9800 . ?
C18 H18 0.9500 . ?
C18 C19 1.396(4) . ?
C19 H19 0.9500 . ?
C19 C20 1.395(4) . ?
C20 H20 0.9500 . ?
C20 C21 1.405(4) . ?
C21 C22 1.534(4) . ?
C22 H22 1.0000 . ?
C22 C23 1.534(5) . ?
C22 C24 1.529(5) . ?
C23 H23A 0.9800 . ?
C23 H23B 0.9800 . ?
C23 H23C 0.9800 . ?
C24 H24A 0.9800 . ?
C24 H24B 0.9800 . ?
C24 H24C 0.9800 . ?
C25 H25A 0.9800 . ?
C25 H25B 0.9800 . ?
C25 H25C 0.9800 . ?
C26 H26A 0.9900 . ?
C26 H26B 0.9900 . ?
C26 C27 1.517(4) . ?
C27 H27A 0.9900 . ?
C27 H27B 0.9900 . ?
C27 C28 1.527(4) . ?
C28 H28A 0.9900 . ?
C28 H28B 0.9900 . ?
B1 H1 1.0000 . ?

loop_
_geom_torsion_atom_site_label_1
_geom_torsion_atom_site_label_2
_geom_torsion_atom_site_label_3
_geom_torsion_atom_site_label_4
_geom_torsion
_geom_torsion_site_symmetry_1
_geom_torsion_site_symmetry_2
_geom_torsion_site_symmetry_3
_geom_torsion_site_symmetry_4
_geom_torsion_publ_flag
N1 C4 C21 C20 173.2(3) . . . . ?
N1 C4 C21 C22 -7.4(4) . . . . ?
N1 C5 B1 Br1 -133.9(2) . . . . ?
N1 C5 B1 Br2 96.9(2) . . . . ?
N1 C26 C27 C28 -48.4(3) . . . . ?
N2 C5 B1 Br1 56.0(3) . . . . ?
N2 C5 B1 Br2 -73.2(3) . . . . ?
N2 C6 C7 C8 2.3(4) . . . . ?
N2 C6 C7 C11 177.1(2) . . . . ?
N2 C6 C14 C13 -177.0(2) . . . . ?
N2 C6 C14 C15 -2.9(4) . . . . ?
C1 C2 C3 C4 -120.2(3) . . . . ?
C1 C2 C3 C18 61.1(3) . . . . ?
C2 C3 C4 N1 8.3(4) . . . . ?
C2 C3 C4 C21 179.9(3) . . . . ?
C2 C3 C18 C19 179.7(3) . . . . ?
C3 C4 C21 C20 1.4(4) . . . . ?
C3 C4 C21 C22 -179.1(3) . . . . ?
C3 C18 C19 C20 -0.5(5) . . . . ?
C4 N1 C5 N2 -158.8(2) . . . . ?
C4 N1 C5 B1 30.3(4) . . . . ?
C4 N1 C26 C27 -175.1(2) . . . . ?
C4 C3 C18 C19 1.0(4) . . . . ?
C4 C21 C22 C23 -112.0(3) . . . . ?
C4 C21 C22 C24 123.3(3) . . . . ?
C5 N1 C4 C3 -104.7(3) . . . . ?
C5 N1 C4 C21 83.4(3) . . . . ?
C5 N1 C26 C27 13.1(4) . . . . ?
C5 N2 C6 C7 99.6(3) . . . . ?
C5 N2 C6 C14 -87.2(3) . . . . ?
C5 N2 C28 C27 -40.6(3) . . . . ?
C6 N2 C5 N1 178.1(2) . . . . ?
C6 N2 C5 B1 -12.0(4) . . . . ?
C6 N2 C28 C27 143.8(2) . . . . ?
C6 C7 C8 C9 -139.3(4) . . . . ?
C6 C7 C8 C10 99.5(4) . . . . ?
C6 C7 C11 C12 -1.5(4) . . . . ?
C6 C14 C15 C16 -95.2(3) . . . . ?
C6 C14 C15 C17 141.9(3) . . . . ?
C7 C6 C14 C13 -4.0(4) . . . . ?
C7 C6 C14 C15 170.0(3) . . . . ?
C7 C11 C12 C13 -1.3(4) . . . . ?
C8 C7 C11 C12 173.6(3) . . . . ?
C11 C7 C8 C9 45.9(4) . . . . ?
C11 C7 C8 C10 -75.3(4) . . . . ?
C11 C12 C13 C14 1.4(4) . . . . ?
C12 C13 C14 C6 1.1(4) . . . . ?
C12 C13 C14 C15 -173.1(3) . . . . ?
C13 C14 C15 C16 78.8(3) . . . . ?
C13 C14 C15 C17 -44.2(4) . . . . ?
C14 C6 C7 C8 -170.7(3) . . . . ?
C14 C6 C7 C11 4.2(4) . . . . ?
C18 C3 C4 N1 -173.0(2) . . . . ?
C18 C3 C4 C21 -1.5(4) . . . . ?
C18 C19 C20 C21 0.5(5) . . . . ?
C19 C20 C21 C4 -0.9(4) . . . . ?
C19 C20 C21 C22 179.6(3) . . . . ?
C20 C21 C22 C23 67.4(4) . . . . ?
C20 C21 C22 C24 -57.2(4) . . . . ?
C25 C2 C3 C4 118.4(3) . . . . ?
C25 C2 C3 C18 -60.2(3) . . . . ?
C26 N1 C4 C3 83.4(3) . . . . ?
C26 N1 C4 C21 -88.5(3) . . . . ?
C26 N1 C5 N2 12.0(4) . . . . ?
C26 N1 C5 B1 -158.8(3) . . . . ?
C26 C27 C28 N2 61.3(3) . . . . ?
C28 N2 C5 N1 2.8(4) . . . . ?
C28 N2 C5 B1 172.7(2) . . . . ?
C28 N2 C6 C7 -84.8(3) . . . . ?
C28 N2 C6 C14 88.3(3) . . . . ?
